data_2209057
loop_
_publ_author_name
'Rupert, Benjamin L.'
'Arnold, John'
'Krajete, Alexander'

_publ_section_title
Chlorobis(\h^5^-cyclopentadienyl)[<i>N</i>-(2,6-diisopropylphenyl)-<i>N</i>-(1-phenylvinyl)amide]zirconium(IV)
_journal_issue 5
_journal_name_full 'Acta Crystallographica Section E'
_journal_page_first m950
_journal_page_last m951
_journal_paper_doi 10.1107/S1600536806011007
_journal_volume 62
_journal_year 2006
_chemical_formula_iupac '[Zr Cl (C5 H5)2 (C20 H24 N)]'
_chemical_formula_moiety 'C30 H34 Cl N Zr '
_chemical_formula_sum 'C30 H34 Cl N Zr'
_chemical_formula_weight 535.28
_chemical_name_common
;
<i>N</i>-(2,6-Diisopropylphenyl)-<i>N</i>-(1-phenylvinyl)amide-zirconocene
chloride
;
_chemical_name_systematic
;
Chloro[<i>N</i>-(2,6-diisopropylphenyl)-<i>N</i>-(1-
phenylvinyl)amide]bis(\h^5^-cyclopentadienyl)zirconium
;
_space_group_IT_number 19
_symmetry_cell_setting orthorhombic
_symmetry_space_group_name_Hall 'P 2ac 2ab'
_symmetry_space_group_name_H-M 'P 21 21 21'
_cell_angle_alpha 90
_cell_angle_beta 90
_cell_angle_gamma 90
_cell_formula_units_Z 4
_cell_length_a 9.5134(8)
_cell_length_b 14.7180(10)
_cell_length_c 18.591(2)
_cell_measurement_reflns_used 2777
_cell_measurement_temperature 161.0
_cell_measurement_theta_max 22.6
_cell_measurement_theta_min 2.4
_cell_volume 2603.1(4)
_computing_cell_refinement 'SAINT (Bruker, 2002)'
_computing_data_collection 'SMART (Bruker, 1999)'
_computing_data_reduction SAINT
_computing_molecular_graphics 'ORTEP-3 (Farrugia, 1997)'
_computing_publication_material teXsan
_computing_structure_refinement 'teXsan (Molecular Structure Corporation & Rigaku Corporation, 1998)'
_computing_structure_solution 'SIR92 (Altomare <i>et al.</i>,  1993)'
_diffrn_measured_fraction_theta_full 0.977
_diffrn_measured_fraction_theta_max 0.977
_diffrn_measurement_device_type 'Bruker SMART 1000'
_diffrn_measurement_method '\w scans'
_diffrn_radiation_type 'Mo K\a'
_diffrn_radiation_wavelength 0.7107
_diffrn_reflns_av_R_equivalents 0.055
_diffrn_reflns_limit_h_max 11
_diffrn_reflns_limit_h_min 0
_diffrn_reflns_limit_k_max 17
_diffrn_reflns_limit_k_min 0
_diffrn_reflns_limit_l_max 21
_diffrn_reflns_limit_l_min -21
_diffrn_reflns_number 11464
_diffrn_reflns_theta_full 24.7
_diffrn_reflns_theta_max 24.7
_diffrn_standards_decay_% 0
_diffrn_standards_interval_count 0
_diffrn_standards_interval_time 0
_diffrn_standards_number 0
_exptl_absorpt_coefficient_mu 0.54
_exptl_absorpt_correction_T_max 0.958
_exptl_absorpt_correction_T_min 0.870
_exptl_absorpt_correction_type multi-scan
_exptl_absorpt_process_details '(Blessing, 1995)'
_exptl_crystal_colour yellow
_exptl_crystal_density_diffrn 1.366
_exptl_crystal_density_method 'not measured'
_exptl_crystal_description column
_exptl_crystal_F_000 1112
_exptl_crystal_size_max 0.20
_exptl_crystal_size_mid 0.10
_exptl_crystal_size_min 0.08
_refine_diff_density_max 0.46
_refine_diff_density_min -0.68
_refine_ls_abs_structure_details 'Flack (1983), 1807 Friedel pairs'
_refine_ls_abs_structure_Flack 0.06(5)
_refine_ls_extinction_method none
_refine_ls_goodness_of_fit_ref 1.09
_refine_ls_hydrogen_treatment constr
_refine_ls_number_parameters 298
_refine_ls_number_reflns 3249
_refine_ls_R_factor_all 0.065
_refine_ls_R_factor_gt 0.039
_refine_ls_shift/su_max 0.001
_refine_ls_structure_factor_coef F
_refine_ls_weighting_details 'w = 1/[\s^2^(Fo) + 0.00022|Fo|^2^]'
_refine_ls_weighting_scheme calc
_refine_ls_wR_factor_all 0.045
_refine_ls_wR_factor_ref 0.039
_reflns_number_gt 3249
_reflns_number_total 4287
_reflns_threshold_expression I>3\s(I)
_cod_data_source_file ya6282.cif
_cod_data_source_block I
_cod_original_cell_volume 2603.2(4)
_cod_original_sg_symbol_H-M 'P 21 21 21 '
_cod_original_formula_sum 'C30 H34 Cl N Zr '
_cod_database_code 2209057
_cod_database_fobs_code 2209057

loop_
_symmetry_equiv_pos_as_xyz
x,y,z
1/2-x,-y,1/2+z
1/2+x,1/2-y,-z
-x,1/2+y,1/2-z

loop_
_atom_site_type_symbol
_atom_site_label
_atom_site_fract_x
_atom_site_fract_y
_atom_site_fract_z
_atom_site_U_iso_or_equiv
_atom_site_adp_type
_atom_site_calc_flag
_atom_site_occupancy
Zr Zr1 0.37674(5) 0.59853(3) 0.06610(3) 0.01380(10) Uani d 1.00
Cl Cl1 0.28110(10) 0.69364(9) -0.03190(7) 0.0237(4) Uani d 1.00
N N1 0.1950(4) 0.5168(3) 0.0870(2) 0.0150(10) Uani d 1.00
C C1 0.4485(6) 0.4799(4) -0.0263(3) 0.034(2) Uani d 1.00
C C2 0.4955(6) 0.4489(4) 0.0410(3) 0.031(2) Uani d 1.00
C C3 0.6001(5) 0.5085(4) 0.0659(3) 0.029(2) Uani d 1.00
C C4 0.6185(6) 0.5760(3) 0.0123(3) 0.028(2) Uani d 1.00
C C5 0.5272(6) 0.5577(4) -0.0436(3) 0.029(2) Uani d 1.00
C C6 0.3241(6) 0.6577(4) 0.1911(3) 0.023(2) Uani d 1.00
C C7 0.4658(6) 0.6313(4) 0.1908(3) 0.027(2) Uani d 1.00
C C8 0.5391(6) 0.6921(4) 0.1452(3) 0.026(2) Uani d 1.00
C C9 0.4409(7) 0.7531(4) 0.1164(3) 0.030(2) Uani d 1.00
C C10 0.3072(7) 0.7309(4) 0.1457(3) 0.030(2) Uani d 1.00
C C11 0.0655(5) 0.5562(4) 0.1128(3) 0.0170(10) Uani d 1.00
C C12 0.0223(6) 0.6369(4) 0.0880(3) 0.028(2) Uani d 1.00
C C13 -0.0233(5) 0.5120(4) 0.1684(3) 0.019(2) Uani d 1.00
C C14 -0.0918(5) 0.4291(4) 0.1584(3) 0.023(2) Uani d 1.00
C C15 -0.1835(5) 0.3953(4) 0.2103(3) 0.027(2) Uani d 1.00
C C16 -0.2089(6) 0.4425(4) 0.2730(3) 0.031(2) Uani d 1.00
C C17 -0.1417(6) 0.5242(4) 0.2848(3) 0.031(2) Uani d 1.00
C C18 -0.0509(6) 0.5591(4) 0.2327(3) 0.026(2) Uani d 1.00
C C19 0.1845(5) 0.4183(3) 0.0791(3) 0.018(2) Uani d 1.00
C C20 0.2222(5) 0.3605(3) 0.1366(3) 0.018(2) Uani d 1.00
C C21 0.2079(6) 0.2677(4) 0.1264(3) 0.027(2) Uani d 1.00
C C22 0.1538(6) 0.2328(3) 0.0632(4) 0.034(2) Uani d 1.00
C C23 0.1153(7) 0.2895(4) 0.0085(3) 0.031(2) Uani d 1.00
C C24 0.1314(6) 0.3834(3) 0.0146(3) 0.0200(10) Uani d 1.00
C C25 0.2767(5) 0.3956(4) 0.2082(3) 0.025(2) Uani d 1.00
C C26 0.4312(6) 0.3697(4) 0.2206(3) 0.033(2) Uani d 1.00
C C27 0.1871(6) 0.3608(4) 0.2717(3) 0.032(2) Uani d 1.00
C C28 0.0853(5) 0.4441(4) -0.0473(3) 0.027(2) Uani d 1.00
C C29 0.1236(8) 0.4068(4) -0.1217(3) 0.044(2) Uani d 1.00
C C30 -0.0732(6) 0.4621(4) -0.0456(3) 0.041(2) Uani d 1.00
H H1 0.3763 0.4534 -0.0548 0.0395 Uiso calc 1.00
H H2 0.4622 0.3964 0.0654 0.0363 Uiso calc 1.00
H H3 0.6489 0.5043 0.1103 0.0336 Uiso calc 1.00
H H4 0.6828 0.6252 0.0145 0.0336 Uiso calc 1.00
H H5 0.5189 0.5920 -0.0866 0.0361 Uiso calc 1.00
H H6 0.2516 0.6297 0.2183 0.0279 Uiso calc 1.00
H H7 0.5055 0.5815 0.2162 0.0317 Uiso calc 1.00
H H8 0.6374 0.6919 0.1359 0.0327 Uiso calc 1.00
H H9 0.4604 0.8008 0.0833 0.0350 Uiso calc 1.00
H H10 0.2213 0.7612 0.1357 0.0364 Uiso calc 1.00
H H11 -0.0620 0.6633 0.1058 0.0329 Uiso calc 1.00
H H12 0.0757 0.6679 0.0524 0.0329 Uiso calc 1.00
H H13 -0.0760 0.3950 0.1158 0.0281 Uiso calc 1.00
H H14 -0.2296 0.3390 0.2025 0.0330 Uiso calc 1.00
H H15 -0.2722 0.4192 0.3080 0.0369 Uiso calc 1.00
H H16 -0.1567 0.5568 0.3282 0.0330 Uiso calc 1.00
H H17 -0.0062 0.6161 0.2409 0.0316 Uiso calc 1.00
H H18 0.2357 0.2272 0.1635 0.0321 Uiso calc 1.00
H H19 0.1433 0.1690 0.0577 0.0408 Uiso calc 1.00
H H20 0.0764 0.2647 -0.0345 0.0361 Uiso calc 1.00
H H21 0.2706 0.4598 0.2077 0.0301 Uiso calc 1.00
H H22 0.4615 0.3930 0.2656 0.0394 Uiso calc 1.00
H H23 0.4872 0.3945 0.1832 0.0394 Uiso calc 1.00
H H24 0.4401 0.3053 0.2207 0.0394 Uiso calc 1.00
H H25 0.1905 0.2962 0.2731 0.0384 Uiso calc 1.00
H H26 0.0925 0.3799 0.2657 0.0384 Uiso calc 1.00
H H27 0.2231 0.3845 0.3155 0.0384 Uiso calc 1.00
H H28 0.1314 0.5008 -0.0420 0.0335 Uiso calc 1.00
H H29 0.2224 0.3983 -0.1244 0.0532 Uiso calc 1.00
H H30 0.0944 0.4484 -0.1576 0.0532 Uiso calc 1.00
H H31 0.0776 0.3501 -0.1288 0.0532 Uiso calc 1.00
H H32 -0.1227 0.4067 -0.0527 0.0485 Uiso calc 1.00
H H33 -0.0975 0.5037 -0.0826 0.0485 Uiso calc 1.00
H H34 -0.0985 0.4871 -0.0002 0.0485 Uiso calc 1.00

loop_
_atom_site_aniso_label
_atom_site_aniso_U_11
_atom_site_aniso_U_22
_atom_site_aniso_U_33
_atom_site_aniso_U_12
_atom_site_aniso_U_13
_atom_site_aniso_U_23
Zr1 0.0151(2) 0.0141(2) 0.0122(2) 0.0000(3) 0.0006(2) -0.0002(2)
Cl1 0.0273(8) 0.0242(8) 0.0196(7) 0.0030(7) 0.0016(6) 0.0074(6)
N1 0.016(2) 0.015(3) 0.016(3) 0.002(2) -0.001(2) 0.003(2)
C1 0.026(3) 0.040(4) 0.037(4) 0.005(3) 0.005(3) -0.022(3)
C2 0.032(4) 0.025(3) 0.036(4) 0.008(3) 0.016(3) 0.001(3)
C3 0.022(3) 0.034(3) 0.030(3) 0.013(3) -0.003(3) -0.004(3)
C4 0.021(3) 0.025(4) 0.038(3) -0.003(3) 0.010(3) 0.001(2)
C5 0.029(3) 0.035(4) 0.024(4) 0.007(3) 0.014(3) -0.002(3)
C6 0.026(3) 0.030(4) 0.013(3) -0.009(3) 0.004(2) -0.008(3)
C7 0.035(4) 0.037(4) 0.009(3) -0.006(3) -0.002(3) -0.004(2)
C8 0.028(3) 0.037(4) 0.014(3) -0.014(3) -0.002(3) -0.007(3)
C9 0.057(4) 0.019(3) 0.015(3) -0.011(3) 0.006(3) -0.007(3)
C10 0.045(4) 0.018(3) 0.027(4) 0.006(3) 0.003(3) -0.010(3)
C11 0.020(3) 0.015(3) 0.017(3) -0.001(2) 0.001(2) 0.003(3)
C12 0.020(3) 0.034(4) 0.031(4) 0.006(3) 0.006(2) 0.016(3)
C13 0.015(3) 0.019(3) 0.023(3) 0.004(2) 0.001(2) 0.004(2)
C14 0.020(3) 0.030(4) 0.021(3) 0.001(2) -0.003(2) 0.004(2)
C15 0.019(3) 0.026(3) 0.036(3) -0.003(3) 0.001(3) 0.003(3)
C16 0.017(3) 0.037(4) 0.039(4) 0.005(3) 0.008(3) 0.017(3)
C17 0.032(4) 0.041(4) 0.022(3) 0.012(3) 0.006(3) 0.004(3)
C18 0.026(3) 0.024(3) 0.029(4) 0.002(3) 0.005(3) 0.001(3)
C19 0.011(2) 0.017(3) 0.025(3) -0.001(2) -0.001(2) -0.003(2)
C20 0.014(3) 0.019(3) 0.023(3) 0.003(2) -0.003(2) 0.001(2)
C21 0.018(3) 0.025(4) 0.037(4) 0.000(3) -0.005(3) 0.010(3)
C22 0.037(4) 0.016(3) 0.050(4) -0.003(2) -0.007(4) -0.003(3)
C23 0.025(3) 0.029(3) 0.038(4) -0.005(3) -0.011(3) -0.013(3)
C24 0.016(3) 0.020(3) 0.025(3) 0.002(3) -0.002(3) -0.003(2)
C25 0.027(3) 0.023(3) 0.026(3) 0.008(3) -0.006(2) 0.006(3)
C26 0.026(3) 0.044(4) 0.029(4) -0.003(3) -0.005(3) 0.017(3)
C27 0.023(3) 0.046(4) 0.027(4) 0.008(3) -0.003(3) 0.012(3)
C28 0.029(4) 0.031(3) 0.021(4) -0.006(3) -0.005(2) -0.003(2)
C29 0.060(4) 0.051(4) 0.021(3) -0.008(5) -0.004(3) -0.011(3)
C30 0.038(4) 0.053(4) 0.032(4) -0.004(3) -0.017(3) 0.014(3)

loop_
_atom_type_symbol
_atom_type_description
_atom_type_scat_dispersion_real
_atom_type_scat_dispersion_imag
_atom_type_scat_source
C C 0.003 0.002
;International Tables for Crystallography
(1992, Vol. C, Tables 4.2.6.8 and 6.1.1.1)
;
N N 0.006 0.003
;International Tables for Crystallography
(1992, Vol. C, Tables 4.2.6.8 and 6.1.1.1)
;
Cl Cl 0.148 0.159
;International Tables for Crystallography
(1992, Vol. C, Tables 4.2.6.8 and 6.1.1.1)
;
H H 0.000 0.000
;International Tables for Crystallography
(1992, Vol. C, Table 6.1.1.2)
;
Zr Zr -2.967 0.560
;International Tables for Crystallography
(1992, Vol. C, Tables 4.2.6.8 and 6.1.1.1)
;

loop_
_geom_angle_atom_site_label_1
_geom_angle_atom_site_label_2
_geom_angle_atom_site_label_3
_geom_angle
_geom_angle_publ_flag
Cl1 Zr1 N1 98.90(10) ?
Cl1 Zr1 C1 89.4(2) ?
Cl1 Zr1 C2 121.60(10) ?
Cl1 Zr1 C3 127.60(10) ?
Cl1 Zr1 C4 96.70(10) ?
Cl1 Zr1 C5 75.60(10) ?
Cl1 Zr1 C6 114.10(10) ?
Cl1 Zr1 C7 134.00(10) ?
Cl1 Zr1 C8 110.10(10) ?
Cl1 Zr1 C9 81.50(10) ?
Cl1 Zr1 C10 84.20(10) ?
N1 Zr1 C1 87.3(2) ?
N1 Zr1 C2 84.5(2) ?
N1 Zr1 C3 112.8(2) ?
N1 Zr1 C4 137.1(2) ?
N1 Zr1 C5 117.6(2) ?
N1 Zr1 C6 82.4(2) ?
N1 Zr1 C7 102.3(2) ?
N1 Zr1 C8 133.7(2) ?
N1 Zr1 C9 129.2(2) ?
N1 Zr1 C10 96.6(2) ?
C1 Zr1 C2 32.2(2) ?
C1 Zr1 C3 53.7(2) ?
C1 Zr1 C4 53.1(2) ?
C1 Zr1 C5 31.9(2) ?
C1 Zr1 C6 155.4(2) ?
C1 Zr1 C7 131.6(2) ?
C1 Zr1 C8 126.9(2) ?
C1 Zr1 C9 143.2(2) ?
C1 Zr1 C10 172.9(2) ?
C2 Zr1 C3 32.5(2) ?
C2 Zr1 C4 53.5(2) ?
C2 Zr1 C5 52.9(2) ?
C2 Zr1 C6 124.0(2) ?
C2 Zr1 C7 100.8(2) ?
C2 Zr1 C8 108.0(2) ?
C2 Zr1 C9 138.2(2) ?
C2 Zr1 C10 153.8(2) ?
C3 Zr1 C4 32.7(2) ?
C3 Zr1 C5 53.2(2) ?
C3 Zr1 C6 110.6(2) ?
C3 Zr1 C7 79.5(2) ?
C3 Zr1 C8 76.8(2) ?
C3 Zr1 C9 105.7(2) ?
C3 Zr1 C10 129.0(2) ?
C4 Zr1 C5 31.5(2) ?
C4 Zr1 C6 126.0(2) ?
C4 Zr1 C7 94.8(2) ?
C4 Zr1 C8 75.3(2) ?
C4 Zr1 C9 92.5(2) ?
C4 Zr1 C10 124.7(2) ?
C5 Zr1 C6 157.1(2) ?
C5 Zr1 C7 126.2(2) ?
C5 Zr1 C8 104.4(2) ?
C5 Zr1 C9 111.7(2) ?
C5 Zr1 C10 142.2(2) ?
C6 Zr1 C7 32.3(2) ?
C6 Zr1 C8 53.3(2) ?
C6 Zr1 C9 53.1(2) ?
C6 Zr1 C10 31.6(2) ?
C7 Zr1 C8 32.5(2) ?
C7 Zr1 C9 53.6(2) ?
C7 Zr1 C10 53.3(2) ?
C8 Zr1 C9 32.1(2) ?
C8 Zr1 C10 53.4(2) ?
C9 Zr1 C10 32.6(2) ?
Zr1 N1 C11 121.6(3) ?
Zr1 N1 C19 126.5(3) ?
C11 N1 C19 111.9(4) ?
Zr1 C1 C2 72.9(3) ?
Zr1 C1 C5 74.9(3) ?
C2) C1 C5 107.4(5) ?
Zr1 C2 C1 74.8(3) ?
Zr1 C2 C3 73.2(3) ?
C1 C2 C3 108.4(5) ?
Zr1 C3 C2 74.3(3) ?
Zr1 C3 C4 74.6(3) ?
C2 C3 C4 107.1(5) ?
Zr1 C4 C3 72.7(3) ?
Zr1 C4 C5 75.6(3) ?
C3 C4 C5 108.3(5) ?
Zr1 C5 C1 73.2(3) ?
Zr1 C5 C4 72.9(3) ?
C1 C5 C4 108.8(5) ?
Zr1 C6 C7 73.2(3) ?
Zr1 C6 C10 74.3(3) ?
C7 C6 C10 109.1(5) ?
Zr1 C7 C6 74.5(3) ?
Zr1 C7 C8 74.7(3) ?
C6 C7 C8 107.5(5) ?
Zr1 C8 C7 72.8(3) ?
Zr1 C8 C9 73.8(3) ?
C7 C8 C9 107.8(5) ?
Zr1 C9 C8 74.2(3) ?
Zr1 C9 C10 73.7(3) ?
C8 C9 C10 107.6(5) ?
Zr1 C10 C6 74.1(3) ?
Zr1 C10 C9 73.7(3) ?
C6 C10 C9 108.0(5) ?
N1 C11 C12 120.2(5) ?
N1 C11 C13 122.8(5) ?
C12 C11 C13 117.0(5) ?
C11 C13 C14 123.8(5) ?
C11 C13 C18 118.8(5) ?
C14 C13 C18 117.1(5) ?
C13 C14 C15 120.9(5) ?
C14 C15 C16 121.0(6) ?
C15 C16 C17 119.5(5) ?
C16 C17 C18 119.9(5) ?
C13 C18 C17 121.6(5) ?
N1 C19 C20 120.3(4) ?
N1 C19 C24 118.3(4) ?
C20 C19 C24 121.3(4) ?
C19 C20 C21 117.7(5) ?
C19 C20 C25 123.1(5) ?
C21 C20 C25 119.3(5) ?
C20 C21 C22 121.3(5) ?
C21 C22 C23 120.4(5) ?
C22 C23 C24 121.0(5) ?
C19 C24 C23 118.2(5) ?
C19 C24 C28 122.5(4) ?
C23 C24 C28 119.3(5) ?
C20 C25 C26 112.0(5) ?
C20 C25 C27 111.7(5) ?
C26 C25 C27 109.3(4) ?
C24 C28 C29 113.8(5) ?
C24 C28 C30 111.7(5) ?
C29 C28 C30 108.4(5) ?
Zr1 C1 H1 117.729 no
C2 C1 H1 126.355 no
C5 C1 H1 126.235 no
Zr1 C2 H2 118.269 no
C1 C2 H2 125.627 no
C3 C2 H2 125.955 no
Zr1 C3 H3 116.567 no
C2 C3 H3 126.266 no
C4 C3 H3 126.628 no
Zr1 C4 H4 117.971 no
C3 C4 H4 125.708 no
C5 C4 H4 126.017 no
Zr1 C5 H5 119.917 no
C1 C5 H5 125.645 no
C4 C5 H5 125.584 no
Zr1 C6 H6 118.884 no
C7 C6 H6 125.432 no
C10 C6 H6 125.510 no
Zr1 C7 H7 116.381 no
C6 C7 H7 126.383 no
C8 C7 H7 126.129 no
Zr1 C8 H8 119.384 no
C7 C8 H8 126.273 no
C9 C8 H8 125.958 no
Zr1 C9 H9 118.070 no
C8 C9 H9 126.119 no
C10 C9 H9 126.243 no
Zr1 C10 H10 118.161 no
C6 C10 H10 126.023 no
C9 C10 H10 125.964 no
C11 C12 H11 120.110 no
C11 C12 H12 120.074 no
H11 C12 H12 119.816 no
C13 C14 H13 119.884 no
C15 C14 H13 119.217 no
C14 C15 H14 119.724 no
C16 C15 H14 119.268 no
C15 C16 H15 120.555 no
C17 C16 H15 119.971 no
C16 C17 H16 120.310 no
C18 C17 H16 119.836 no
C13 C18 H17 119.031 no
C17 C18 H17 119.328 no
C20 C21 H18 119.505 no
C22 C21 H18 119.168 no
C21 C22 H19 119.886 no
C23 C22 H19 119.715 no
C22 C23 H20 119.589 no
C24 C23 H20 119.390 no
C20 C25 H21 108.043 no
C26 C25 H21 107.889 no
C27 C25 H21 107.743 no
C25 C26 H22 109.522 no
C25 C26 H23 109.406 no
C25 C26 H24 109.436 no
H22 C26 H23 109.628 no
H22 C26 H24 109.394 no
H23 C26 H24 109.441 no
C25 C27 H25 109.505 no
C25 C27 H26 109.540 no
C25 C27 H27 109.555 no
H25 C27 H26 109.384 no
H25 C27 H27 109.315 no
H26 C27 H27 109.528 no
C24 C28 H28 107.761 no
C29 C28 H28 107.412 no
C30 C28 H28 107.466 no
C28 C29 H29 109.374 no
C28 C29 H30 109.583 no
C28 C29 H31 109.335 no
H29 C29 H30 109.676 no
H29 C29 H31 109.366 no
H30 C29 H31 109.492 no
C28 C30 H32 109.564 no
C28 C30 H33 109.678 no
C28 C30 H34 109.498 no
H32 C30 H33 109.376 no
H32 C30 H34 109.292 no
H33 C30 H34 109.418 no

loop_
_geom_bond_atom_site_label_1
_geom_bond_atom_site_label_2
_geom_bond_distance
_geom_bond_publ_flag
Zr1 Cl1 2.4710(10) yes
Zr1 N1 2.141(4) yes
Zr1 C1 2.542(5) no
Zr1 C2 2.518(5) no
Zr1 C3 2.504(5) no
Zr1 C4 2.530(6) no
Zr1 C5 2.563(5) no
Zr1 C6 2.531(5) no
Zr1 C7 2.514(5) no
Zr1 C8 2.539(5) no
Zr1 C9 2.534(6) no
Zr1 C10 2.534(5) no
N1 C11 1.443(6) yes
N1 C19 1.461(6) yes
C1 C2 1.404(8) no
C1 C5 1.405(8) no
C2 C3 1.405(8) no
C3 C4 1.418(7) no
C4 C5 1.382(8) no
C6 C7 1.403(8) no
C6 C10 1.378(8) no
C7 C8 1.415(8) no
C8 C9 1.402(8) no
C9 C10 1.422(8) no
C11 C12 1.340(7) yes
C11 C13 1.485(7) no
C13 C14 1.395(7) no
C13 C18 1.407(7) no
C14 C15 1.393(7) no
C15 C16 1.379(8) no
C16 C17 1.380(8) no
C17 C18 1.395(8) no
C19 C20 1.412(7) no
C19 C24 1.400(7) no
C20 C21 1.386(7) no
C20 C25 1.518(7) no
C21 C22 1.382(8) no
C22 C23 1.366(8) no
C23 C24 1.395(7) no
C24 C28 1.520(7) no
C25 C26 1.536(7) no
C25 C27 1.544(8) no
C28 C29 1.532(8) no
C28 C30 1.531(8) no
C1 H1 0.951 no
C2 H2 0.951 no
C3 H3 0.950 no
C4 H4 0.949 no
C5 H5 0.950 no
C6 H6 0.950 no
C7 H7 0.951 no
C8 H8 0.951 no
C9 H9 0.951 no
C10 H10 0.949 no
C12 H11 0.951 no
C12 H12 0.951 no
C14 H13 0.950 no
C15 H14 0.948 no
C16 H15 0.950 no
C17 H16 0.951 no
C18 H17 0.953 no
C21 H18 0.949 no
C22 H19 0.951 no
C23 H20 0.953 no
C25 H21 0.948 no
C26 H22 0.949 no
C26 H23 0.949 no
C26 H24 0.951 no
C27 H25 0.952 no
C27 H26 0.949 no
C27 H27 0.950 no
C28 H28 0.949 no
C29 H29 0.950 no
C29 H30 0.948 no
C29 H31 0.952 no
C30 H32 0.951 no
C30 H33 0.950 no
C30 H34 0.951 no

loop_
_geom_torsion_atom_site_label_1
_geom_torsion_atom_site_label_2
_geom_torsion_atom_site_label_3
_geom_torsion_atom_site_label_4
_geom_torsion_site_symmetry_1
_geom_torsion_site_symmetry_2
_geom_torsion_site_symmetry_3
_geom_torsion_site_symmetry_4
_geom_torsion
_geom_torsion_publ_flag
Zr1 N1 C11 C12 1_555 1_555 1_555 1_555 38.4(6) yes
Zr1 N1 C11 C13 1_555 1_555 1_555 1_555 -139.9(4) no
Zr1 N1 C19 C20 1_555 1_555 1_555 1_555 87.5(5) yes
Zr1 N1 C19 C24 1_555 1_555 1_555 1_555 -94.9(5) no
Zr1 C1 C2 C3 1_555 1_555 1_555 1_555 -66.1(4) no
Zr1 C1 C5 C4 1_555 1_555 1_555 1_555 64.8(4) no
Zr1 C2 C1 C5 1_555 1_555 1_555 1_555 67.5(4) no
Zr1 C2 C3 C4 1_555 1_555 1_555 1_555 -68.0(4) no
Zr1 C3 C2 C1 1_555 1_555 1_555 1_555 67.1(4) no
Zr1 C3 C4 C5 1_555 1_555 1_555 1_555 -67.8(4) no
Zr1 C4 C3 C2 1_555 1_555 1_555 1_555 67.8(4) no
Zr1 C4 C5 C1 1_555 1_555 1_555 1_555 -64.9(4) no
Zr1 C5 C1 C2 1_555 1_555 1_555 1_555 -66.2(4) no
Zr1 C5 C4 C3 1_555 1_555 1_555 1_555 65.9(4) no
Zr1 C6 C7 C8 1_555 1_555 1_555 1_555 68.0(4) no
Zr1 C6 C10 C9 1_555 1_555 1_555 1_555 -66.5(4) no
Zr1 C7 C6 C10 1_555 1_555 1_555 1_555 -66.3(4) no
Zr1 C7 C8 C9 1_555 1_555 1_555 1_555 66.0(4) no
Zr1 C8 C7 C6 1_555 1_555 1_555 1_555 -67.9(4) no
Zr1 C8 C9 C10 1_555 1_555 1_555 1_555 66.7(4) no
Zr1 C9 C8 C7 1_555 1_555 1_555 1_555 -65.3(4) no
Zr1 C9 C10 C6 1_555 1_555 1_555 1_555 66.7(4) no
Zr1 C10 C6 C7 1_555 1_555 1_555 1_555 65.5(4) no
Zr1 C10 C9 C8 1_555 1_555 1_555 1_555 -67.0(4) no
Cl1 Zr1 N1 C11 1_555 1_555 1_555 1_555 -63.3(4) no
Cl1 Zr1 N1 C19 1_555 1_555 1_555 1_555 117.9(4) no
Cl1 Zr1 C1 C2 1_555 1_555 1_555 1_555 177.1(3) no
Cl1 Zr1 C1 C5 1_555 1_555 1_555 1_555 63.1(3) no
Cl1 Zr1 C2 C1 1_555 1_555 1_555 1_555 -3.4(4) no
Cl1 Zr1 C2 C3 1_555 1_555 1_555 1_555 111.7(3) no
Cl1 Zr1 C3 C2 1_555 1_555 1_555 1_555 -91.2(4) no
Cl1 Zr1 C3 C4 1_555 1_555 1_555 1_555 22.0(4) no
Cl1 Zr1 C4 C3 1_555 1_555 1_555 1_555 -162.6(3) no
Cl1 Zr1 C4 C5 1_555 1_555 1_555 1_555 -47.8(3) no
Cl1 Zr1 C5 C1 1_555 1_555 1_555 1_555 -113.0(4) no
Cl1 Zr1 C5 C4 1_555 1_555 1_555 1_555 130.6(3) no
Cl1 Zr1 C6 C7 1_555 1_555 1_555 1_555 -135.8(3) no
Cl1 Zr1 C6 C10 1_555 1_555 1_555 1_555 -19.7(4) no
Cl1 Zr1 C7 C6 1_555 1_555 1_555 1_555 62.3(4) no
Cl1 Zr1 C7 C8 1_555 1_555 1_555 1_555 -51.2(4) no
Cl1 Zr1 C8 C7 1_555 1_555 1_555 1_555 143.3(3) no
Cl1 Zr1 C8 C9 1_555 1_555 1_555 1_555 28.3(3) no
Cl1 Zr1 C9 C8 1_555 1_555 1_555 1_555 -153.2(3) no
Cl1 Zr1 C9 C10 1_555 1_555 1_555 1_555 92.5(3) no
Cl1 Zr1 C10 C6 1_555 1_555 1_555 1_555 162.0(4) no
Cl1 Zr1 C10 C9 1_555 1_555 1_555 1_555 -83.3(3) no
N1 Zr1 C1 C2 1_555 1_555 1_555 1_555 -84.0(3) no
N1 Zr1 C1 C5 1_555 1_555 1_555 1_555 162.0(4) no
N1 Zr1 C2 C1 1_555 1_555 1_555 1_555 93.7(4) no
N1 Zr1 C2 C3 1_555 1_555 1_555 1_555 -151.2(4) no
N1 Zr1 C3 C2 1_555 1_555 1_555 1_555 31.3(4) no
N1 Zr1 C3 C4 1_555 1_555 1_555 1_555 144.5(3) no
N1 Zr1 C4 C3 1_555 1_555 1_555 1_555 -51.8(4) no
N1 Zr1 C4 C5 1_555 1_555 1_555 1_555 63.0(4) no
N1 Zr1 C5 C1 1_555 1_555 1_555 1_555 -20.4(4) no
N1 Zr1 C5 C4 1_555 1_555 1_555 1_555 -136.8(3) no
N1 Zr1 C6 C7 1_555 1_555 1_555 1_555 127.9(4) no
N1 Zr1 C6 C10 1_555 1_555 1_555 1_555 -116.1(4) no
N1 Zr1 C7 C6 1_555 1_555 1_555 1_555 -53.2(4) no
N1 Zr1 C7 C8 1_555 1_555 1_555 1_555 -166.7(3) no
N1 Zr1 C8 C7 1_555 1_555 1_555 1_555 18.1(5) no
N1 Zr1 C8 C9 1_555 1_555 1_555 1_555 -97.0(4) no
N1 Zr1 C9 C8 1_555 1_555 1_555 1_555 112.2(3) no
N1 Zr1 C9 C10 1_555 1_555 1_555 1_555 -2.1(4) no
N1 Zr1 C10 C6 1_555 1_555 1_555 1_555 63.6(4) no
N1 Zr1 C10 C9 1_555 1_555 1_555 1_555 178.4(3) no
N1 C11 C13 C14 1_555 1_555 1_555 1_555 -64.8(7) no
N1 C11 C13 C18 1_555 1_555 1_555 1_555 120.9(5) no
N1 C19 C20 C21 1_555 1_555 1_555 1_555 179.0(4) no
N1 C19 C20 C25 1_555 1_555 1_555 1_555 -0.8(7) no
N1 C19 C24 C23 1_555 1_555 1_555 1_555 -177.1(5) no
N1 C19 C24 C28 1_555 1_555 1_555 1_555 0.3(7) no
C1 Zr1 N1 C11 1_555 1_555 1_555 1_555 -152.3(4) no
C1 Zr1 N1 C19 1_555 1_555 1_555 1_555 28.9(4) no
C1 Zr1 C2 C3 1_555 1_555 1_555 1_555 115.1(5) no
C1 Zr1 C3 C2 1_555 1_555 1_555 1_555 -36.8(3) no
C1 Zr1 C3 C4 1_555 1_555 1_555 1_555 76.4(3) no
C1 Zr1 C4 C3 1_555 1_555 1_555 1_555 -78.4(3) no
C1 Zr1 C4 C5 1_555 1_555 1_555 1_555 36.4(3) no
C1 Zr1 C5 C4 1_555 1_555 1_555 1_555 -116.4(5) no
C1 Zr1 C6 C7 1_555 1_555 1_555 1_555 61.8(6) no
C1 Zr1 C6 C10 1_555 1_555 1_555 1_555 177.8(5) no
C1 Zr1 C7 C6 1_555 1_555 1_555 1_555 -150.7(3) no
C1 Zr1 C7 C8 1_555 1_555 1_555 1_555 95.8(4) no
C1 Zr1 C8 C7 1_555 1_555 1_555 1_555 -111.5(4) no
C1 Zr1 C8 C9 1_555 1_555 1_555 1_555 133.5(3) no
C1 Zr1 C9 C8 1_555 1_555 1_555 1_555 -75.8(4) no
C1 Zr1 C9 C10 1_555 1_555 1_555 1_555 170.0(4) no
C1 C2 Zr1 C3 1_555 1_555 1_555 1_555 -115.1(5) no
C1 C2 Zr1 C4 1_555 1_555 1_555 1_555 -76.9(4) no
C1 C2 Zr1 C5 1_555 1_555 1_555 1_555 -37.3(3) no
C1 C2 Zr1 C6 1_555 1_555 1_555 1_555 170.6(3) no
C1 C2 Zr1 C7 1_555 1_555 1_555 1_555 -164.8(4) no
C1 C2 Zr1 C8 1_555 1_555 1_555 1_555 -132.0(4) no
C1 C2 Zr1 C9 1_555 1_555 1_555 1_555 -118.7(4) no
C1 C2 Zr1 C10 1_555 1_555 1_555 1_555 -172.4(5) no
C1 C2 C3 C4 1_555 1_555 1_555 1_555 -0.9(6) no
C1 C5 Zr1 C2 1_555 1_555 1_555 1_555 37.6(3) no
C1 C5 Zr1 C3 1_555 1_555 1_555 1_555 78.6(4) no
C1 C5 Zr1 C4 1_555 1_555 1_555 1_555 116.4(5) no
C1 C5 Zr1 C6 1_555 1_555 1_555 1_555 128.4(5) no
C1 C5 Zr1 C7 1_555 1_555 1_555 1_555 112.4(4) no
C1 C5 Zr1 C8 1_555 1_555 1_555 1_555 139.5(4) no
C1 C5 Zr1 C9 1_555 1_555 1_555 1_555 172.4(4) no
C1 C5 Zr1 C10 1_555 1_555 1_555 1_555 -172.9(4) no
C1 C5 C4 C3 1_555 1_555 1_555 1_555 0.9(6) no
C2 Zr1 N1 C11 1_555 1_555 1_555 1_555 175.5(4) no
C2 Zr1 N1 C19 1_555 1_555 1_555 1_555 -3.3(4) no
C2 Zr1 C1 C5 1_555 1_555 1_555 1_555 -114.0(5) no
C2 Zr1 C3 C4 1_555 1_555 1_555 1_555 113.2(5) no
C2 Zr1 C4 C3 1_555 1_555 1_555 1_555 -37.9(3) no
C2 Zr1 C4 C5 1_555 1_555 1_555 1_555 76.9(4) no
C2 Zr1 C5 C4 1_555 1_555 1_555 1_555 -78.8(4) no
C2 Zr1 C6 C7 1_555 1_555 1_555 1_555 49.8(4) no
C2 Zr1 C6 C10 1_555 1_555 1_555 1_555 165.8(4) no
C2 Zr1 C7 C6 1_555 1_555 1_555 1_555 -139.9(3) no
C2 Zr1 C7 C8 1_555 1_555 1_555 1_555 106.6(4) no
C2 Zr1 C8 C7 1_555 1_555 1_555 1_555 -81.8(4) no
C2 Zr1 C8 C9 1_555 1_555 1_555 1_555 163.2(3) no
C2 Zr1 C9 C8 1_555 1_555 1_555 1_555 -24.4(5) no
C2 Zr1 C9 C10 1_555 1_555 1_555 1_555 -138.6(4) no
C2 Zr1 C10 C6 1_555 1_555 1_555 1_555 -27.4(7) no
C2 Zr1 C10 C9 1_555 1_555 1_555 1_555 87.3(5) no
C2 C1 Zr1 C3 1_555 1_555 1_555 1_555 37.1(3) no
C2 C1 Zr1 C4 1_555 1_555 1_555 1_555 78.2(4) no
C2 C1 Zr1 C5 1_555 1_555 1_555 1_555 114.0(5) no
C2 C1 Zr1 C6 1_555 1_555 1_555 1_555 -18.9(6) no
C2 C1 Zr1 C7 1_555 1_555 1_555 1_555 20.1(5) no
C2 C1 Zr1 C8 1_555 1_555 1_555 1_555 62.1(4) no
C2 C1 Zr1 C9 1_555 1_555 1_555 1_555 102.2(4) no
C2 C1 C5 C4 1_555 1_555 1_555 1_555 -1.5(6) no
C2 C3 Zr1 C4 1_555 1_555 1_555 1_555 -113.2(5) no
C2 C3 Zr1 C5 1_555 1_555 1_555 1_555 -76.9(4) no
C2 C3 Zr1 C6 1_555 1_555 1_555 1_555 121.5(3) no
C2 C3 Zr1 C7 1_555 1_555 1_555 1_555 130.3(4) no
C2 C3 Zr1 C8 1_555 1_555 1_555 1_555 163.4(4) no
C2 C3 Zr1 C9 1_555 1_555 1_555 1_555 177.5(3) no
C2 C3 Zr1 C10 1_555 1_555 1_555 1_555 151.4(3) no
C2 C3 C4 C5 1_555 1_555 1_555 1_555 0.0(6) no
C3 Zr1 N1 C11 1_555 1_555 1_555 1_555 159.2(4) no
C3 Zr1 N1 C19 1_555 1_555 1_555 1_555 -19.6(4) no
C3 Zr1 C1 C5 1_555 1_555 1_555 1_555 -76.9(4) no
C3 Zr1 C4 C5 1_555 1_555 1_555 1_555 114.8(5) no
C3 Zr1 C5 C4 1_555 1_555 1_555 1_555 -37.8(3) no
C3 Zr1 C6 C7 1_555 1_555 1_555 1_555 16.3(4) no
C3 Zr1 C6 C10 1_555 1_555 1_555 1_555 132.3(4) no
C3 Zr1 C7 C6 1_555 1_555 1_555 1_555 -164.5(4) no
C3 Zr1 C7 C8 1_555 1_555 1_555 1_555 82.0(4) no
C3 Zr1 C8 C7 1_555 1_555 1_555 1_555 -91.0(4) no
C3 Zr1 C8 C9 1_555 1_555 1_555 1_555 153.9(4) no
C3 Zr1 C9 C8 1_555 1_555 1_555 1_555 -26.4(4) no
C3 Zr1 C9 C10 1_555 1_555 1_555 1_555 -140.7(3) no
C3 Zr1 C10 C6 1_555 1_555 1_555 1_555 -63.0(4) no
C3 Zr1 C10 C9 1_555 1_555 1_555 1_555 51.7(4) no
C3 C2 Zr1 C4 1_555 1_555 1_555 1_555 38.2(3) no
C3 C2 Zr1 C5 1_555 1_555 1_555 1_555 77.8(4) no
C3 C2 Zr1 C6 1_555 1_555 1_555 1_555 -74.3(4) no
C3 C2 Zr1 C7 1_555 1_555 1_555 1_555 -49.8(4) no
C3 C2 Zr1 C8 1_555 1_555 1_555 1_555 -17.0(4) no
C3 C2 Zr1 C9 1_555 1_555 1_555 1_555 -3.6(5) no
C3 C2 Zr1 C10 1_555 1_555 1_555 1_555 -57.4(6) no
C3 C2 C1 C5 1_555 1_555 1_555 1_555 1.4(6) no
C3 C4 Zr1 C5 1_555 1_555 1_555 1_555 -114.8(5) no
C3 C4 Zr1 C6 1_555 1_555 1_555 1_555 70.9(4) no
C3 C4 Zr1 C7 1_555 1_555 1_555 1_555 62.0(3) no
C3 C4 Zr1 C8 1_555 1_555 1_555 1_555 88.3(3) no
C3 C4 Zr1 C9 1_555 1_555 1_555 1_555 115.7(3) no
C3 C4 Zr1 C10 1_555 1_555 1_555 1_555 109.8(3) no
C4 Zr1 N1 C11 1_555 1_555 1_555 1_555 -173.4(3) no
C4 Zr1 N1 C19 1_555 1_555 1_555 1_555 7.9(5) no
C4 Zr1 C1 C5 1_555 1_555 1_555 1_555 -35.8(3) no
C4 Zr1 C6 C7 1_555 1_555 1_555 1_555 -16.8(4) no
C4 Zr1 C6 C10 1_555 1_555 1_555 1_555 99.2(4) no
C4 Zr1 C7 C6 1_555 1_555 1_555 1_555 166.4(3) no
C4 Zr1 C7 C8 1_555 1_555 1_555 1_555 52.9(4) no
C4 Zr1 C8 C7 1_555 1_555 1_555 1_555 -124.7(4) no
C4 Zr1 C8 C9 1_555 1_555 1_555 1_555 120.2(3) no
C4 Zr1 C9 C8 1_555 1_555 1_555 1_555 -56.8(3) no
C4 Zr1 C9 C10 1_555 1_555 1_555 1_555 -171.1(4) no
C4 Zr1 C10 C6 1_555 1_555 1_555 1_555 -103.9(4) no
C4 Zr1 C10 C9 1_555 1_555 1_555 1_555 10.9(4) no
C4 C3 Zr1 C5 1_555 1_555 1_555 1_555 36.3(3) no
C4 C3 Zr1 C6 1_555 1_555 1_555 1_555 -125.2(3) no
C4 C3 Zr1 C7 1_555 1_555 1_555 1_555 -116.5(3) no
C4 C3 Zr1 C8 1_555 1_555 1_555 1_555 -83.3(3) no
C4 C3 Zr1 C9 1_555 1_555 1_555 1_555 -69.3(3) no
C4 C3 Zr1 C10 1_555 1_555 1_555 1_555 -95.4(4) no
C4 C5 Zr1 C6 1_555 1_555 1_555 1_555 12.0(7) no
C4 C5 Zr1 C7 1_555 1_555 1_555 1_555 -3.9(4) no
C4 C5 Zr1 C8 1_555 1_555 1_555 1_555 23.1(4) no
C4 C5 Zr1 C9 1_555 1_555 1_555 1_555 56.0(4) no
C4 C5 Zr1 C10 1_555 1_555 1_555 1_555 70.7(4) no
C5 Zr1 N1 C11 1_555 1_555 1_555 1_555 -141.7(3) no
C5 Zr1 N1 C19 1_555 1_555 1_555 1_555 39.5(4) no
C5 Zr1 C6 C7 1_555 1_555 1_555 1_555 -24.5(7) no
C5 Zr1 C6 C10 1_555 1_555 1_555 1_555 91.6(6) no
C5 Zr1 C7 C6 1_555 1_555 1_555 1_555 168.5(3) no
C5 Zr1 C7 C8 1_555 1_555 1_555 1_555 55.0(4) no
C5 Zr1 C8 C7 1_555 1_555 1_555 1_555 -137.0(3) no
C5 Zr1 C8 C9 1_555 1_555 1_555 1_555 108.0(3) no
C5 Zr1 C9 C8 1_555 1_555 1_555 1_555 -82.5(3) no
C5 Zr1 C9 C10 1_555 1_555 1_555 1_555 163.3(3) no
C5 Zr1 C10 C6 1_555 1_555 1_555 1_555 -140.7(3) no
C5 Zr1 C10 C9 1_555 1_555 1_555 1_555 -25.9(5) no
C5 C1 Zr1 C6 1_555 1_555 1_555 1_555 -132.9(4) no
C5 C1 Zr1 C7 1_555 1_555 1_555 1_555 -93.9(4) no
C5 C1 Zr1 C8 1_555 1_555 1_555 1_555 -51.9(4) no
C5 C1 Zr1 C9 1_555 1_555 1_555 1_555 -11.8(6) no
C5 C4 Zr1 C6 1_555 1_555 1_555 1_555 -174.3(3) no
C5 C4 Zr1 C7 1_555 1_555 1_555 1_555 176.8(3) no
C5 C4 Zr1 C8 1_555 1_555 1_555 1_555 -156.9(4) no
C5 C4 Zr1 C9 1_555 1_555 1_555 1_555 -129.5(3) no
C5 C4 Zr1 C10 1_555 1_555 1_555 1_555 -135.4(3) no
C6 Zr1 N1 C11 1_555 1_555 1_555 1_555 50.0(4) no
C6 Zr1 N1 C19 1_555 1_555 1_555 1_555 -128.7(4) no
C6 Zr1 C7 C8 1_555 1_555 1_555 1_555 -113.5(5) no
C6 Zr1 C8 C7 1_555 1_555 1_555 1_555 37.7(3) no
C6 Zr1 C8 C9 1_555 1_555 1_555 1_555 -77.3(4) no
C6 Zr1 C9 C8 1_555 1_555 1_555 1_555 77.8(3) no
C6 Zr1 C9 C10 1_555 1_555 1_555 1_555 -36.5(3) no
C6 Zr1 C10 C9 1_555 1_555 1_555 1_555 114.7(5) no
C6 C7 Zr1 C8 1_555 1_555 1_555 1_555 113.5(5) no
C6 C7 Zr1 C9 1_555 1_555 1_555 1_555 76.8(4) no
C6 C7 Zr1 C10 1_555 1_555 1_555 1_555 35.9(3) no
C6 C7 C8 C9 1_555 1_555 1_555 1_555 -1.9(6) no
C6 C10 Zr1 C7 1_555 1_555 1_555 1_555 -36.8(3) no
C6 C10 Zr1 C8 1_555 1_555 1_555 1_555 -77.6(4) no
C6 C10 Zr1 C9 1_555 1_555 1_555 1_555 -114.7(5) no
C6 C10 C9 C8 1_555 1_555 1_555 1_555 -0.2(7) no
C7 Zr1 N1 C11 1_555 1_555 1_555 1_555 75.6(4) no
C7 Zr1 N1 C19 1_555 1_555 1_555 1_555 -103.2(4) no
C7 Zr1 C6 C10 1_555 1_555 1_555 1_555 116.0(5) no
C7 Zr1 C8 C9 1_555 1_555 1_555 1_555 -115.0(5) no
C7 Zr1 C9 C8 1_555 1_555 1_555 1_555 37.3(3) no
C7 Zr1 C9 C10 1_555 1_555 1_555 1_555 -77.0(4) no
C7 Zr1 C10 C9 1_555 1_555 1_555 1_555 78.0(4) no
C7 C6 Zr1 C8 1_555 1_555 1_555 1_555 -38.0(3) no
C7 C6 Zr1 C9 1_555 1_555 1_555 1_555 -78.3(4) no
C7 C6 Zr1 C10 1_555 1_555 1_555 1_555 -116.0(5) no
C7 C6 C10 C9 1_555 1_555 1_555 1_555 -0.9(7) no
C7 C8 Zr1 C9 1_555 1_555 1_555 1_555 115.0(5) no
C7 C8 Zr1 C10 1_555 1_555 1_555 1_555 77.3(4) no
C7 C8 C9 C10 1_555 1_555 1_555 1_555 1.3(6) no
C8 Zr1 N1 C11 1_555 1_555 1_555 1_555 65.8(4) no
C8 Zr1 N1 C19 1_555 1_555 1_555 1_555 -113.0(4) no
C8 Zr1 C6 C10 1_555 1_555 1_555 1_555 78.1(4) no
C8 Zr1 C9 C10 1_555 1_555 1_555 1_555 -114.3(5) no
C8 Zr1 C10 C9 1_555 1_555 1_555 1_555 37.1(3) no
C8 C7 Zr1 C9 1_555 1_555 1_555 1_555 -36.7(3) no
C8 C7 Zr1 C10 1_555 1_555 1_555 1_555 -77.6(4) no
C8 C7 C6 C10 1_555 1_555 1_555 1_555 1.8(7) no
C8 C9 Zr1 C10 1_555 1_555 1_555 1_555 114.3(5) no
C9 Zr1 N1 C11 1_555 1_555 1_555 1_555 22.9(4) no
C9 Zr1 N1 C19 1_555 1_555 1_555 1_555 -155.8(4) no
C9 Zr1 C6 C10 1_555 1_555 1_555 1_555 37.7(4) no
C9 C8 Zr1 C10 1_555 1_555 1_555 1_555 -37.7(3) no
C10 Zr1 N1 C11 1_555 1_555 1_555 1_555 21.8(4) no
C10 Zr1 N1 C19 1_555 1_555 1_555 1_555 -157.0(4) no
C11 N1 C19 C20 1_555 1_555 1_555 1_555 -91.3(5) no
C11 N1 C19 C24 1_555 1_555 1_555 1_555 86.3(5) no
C11 C13 C14 C15 1_555 1_555 1_555 1_555 -174.3(5) no
C11 C13 C18 C17 1_555 1_555 1_555 1_555 175.3(5) no
C12 C11 N1 C19 1_555 1_555 1_555 1_555 -142.7(5) no
C12 C11 C13 C14 1_555 1_555 1_555 1_555 116.8(6) no
C12 C11 C13 C18 1_555 1_555 1_555 1_555 -57.4(7) no
C13 C11 N1 C19 1_555 1_555 1_555 1_555 39.0(6) no
C13 C14 C15 C16 1_555 1_555 1_555 1_555 -0.1(8) no
C13 C18 C17 C16 1_555 1_555 1_555 1_555 -1.3(8) no
C14 C13 C18 C17 1_555 1_555 1_555 1_555 0.7(8) no
C14 C15 C16 C17 1_555 1_555 1_555 1_555 -0.5(9) no
C15 C14 C13 C18 1_555 1_555 1_555 1_555 0.1(7) no
C15 C16 C17 C18 1_555 1_555 1_555 1_555 1.2(8) no
C19 C20 C21 C22 1_555 1_555 1_555 1_555 -2.3(8) no
C19 C20 C25 C26 1_555 1_555 1_555 1_555 -112.9(6) no
C19 C20 C25 C27 1_555 1_555 1_555 1_555 124.1(5) no
C19 C24 C23 C22 1_555 1_555 1_555 1_555 -1.7(9) no
C19 C24 C28 C29 1_555 1_555 1_555 1_555 141.3(6) no
C19 C24 C28 C30 1_555 1_555 1_555 1_555 -95.5(6) no
C20 C19 C24 C23 1_555 1_555 1_555 1_555 0.5(8) no
C20 C19 C24 C28 1_555 1_555 1_555 1_555 177.9(5) no
C20 C21 C22 C23 1_555 1_555 1_555 1_555 1.2(9) no
C21 C20 C19 C24 1_555 1_555 1_555 1_555 1.4(8) no
C21 C20 C25 C26 1_555 1_555 1_555 1_555 67.3(7) no
C21 C20 C25 C27 1_555 1_555 1_555 1_555 -55.7(6) no
C21 C22 C23 C24 1_555 1_555 1_555 1_555 0.9(10) no
C22 C21 C20 C25 1_555 1_555 1_555 1_555 177.5(5) no
C22 C23 C24 C28 1_555 1_555 1_555 1_555 -179.2(5) no
C23 C24 C28 C29 1_555 1_555 1_555 1_555 -41.3(7) no
C23 C24 C28 C30 1_555 1_555 1_555 1_555 81.8(7) no
C24 C19 C20 C25 1_555 1_555 1_555 1_555 -178.4(5) no
